data_7214428
loop_
_publ_author_name
'Wang, Shichao'
'Ye, Ning'
'Zou, Guohong'

_publ_section_title
;
 A new alkaline beryllium borate KBe4B3O9 with ribbon alveolate
 [Be2BO5]\\infty layers and the structural evolution of ABe4B3O9(A = K, Rb
 and Cs)
;
_journal_issue 19
_journal_name_full CrystEngComm
_journal_page_first 3971
_journal_paper_doi 10.1039/c4ce00085d
_journal_volume 16
_journal_year 2014
_chemical_formula_sum 'B3 Be4 K O9'
_chemical_formula_weight 251.57
_chemical_name_systematic
;
 ?
;
_space_group_IT_number 13
_symmetry_cell_setting monoclinic
_symmetry_Int_Tables_number 13
_symmetry_space_group_name_Hall '-P 2yc'
_symmetry_space_group_name_H-M 'P 1 2/c 1'
_atom_sites_solution_primary direct
_atom_sites_solution_secondary difmap
_cell_angle_alpha 90
_cell_angle_beta 90.081(6)
_cell_angle_gamma 90
_cell_formula_units_Z 2
_cell_length_a 6.065(3)
_cell_length_b 4.463(2)
_cell_length_c 11.550(6)
_cell_measurement_reflns_used 864
_cell_measurement_temperature 293(2)
_cell_measurement_theta_max 27.3411
_cell_measurement_theta_min 3.359
_cell_volume 312.6(3)
_computing_cell_refinement 'CrystalClear (Rigaku/MSC Inc., 2005)'
_computing_data_collection 'CrystalClear (Rigaku/MSC Inc., 2005)'
_computing_data_reduction 'CrystalClear (Rigaku/MSC Inc., 2005)'
_computing_structure_refinement 'SHELXL-97 (Sheldrick, 1997)'
_computing_structure_solution 'SHELXS-97 (Sheldrick, 1990)'
_diffrn_ambient_temperature 293(2)
_diffrn_detector_area_resol_mean 14.6306
_diffrn_measured_fraction_theta_full 0.99
_diffrn_measured_fraction_theta_max 0.99
_diffrn_measurement_device
;
        Mercury70 (2x2 bin mode)
;
_diffrn_measurement_method CCD_Profile_fitting
_diffrn_orient_matrix_type d*Trek
_diffrn_orient_matrix_UB_11 0.0289
_diffrn_orient_matrix_UB_12 0.1233
_diffrn_orient_matrix_UB_13 0.1056
_diffrn_orient_matrix_UB_21 -0.2163
_diffrn_orient_matrix_UB_22 0.0007
_diffrn_orient_matrix_UB_23 0.0584
_diffrn_orient_matrix_UB_31 0.0167
_diffrn_orient_matrix_UB_32 -0.0576
_diffrn_orient_matrix_UB_33 0.0625
_diffrn_radiation_monochromator graphite
_diffrn_radiation_type MoK\a
_diffrn_radiation_wavelength 0.71073
_diffrn_reflns_av_R_equivalents 0.0115
_diffrn_reflns_av_unetI/netI 0.0129
_diffrn_reflns_limit_h_max 7
_diffrn_reflns_limit_h_min -7
_diffrn_reflns_limit_k_max 5
_diffrn_reflns_limit_k_min -4
_diffrn_reflns_limit_l_max 14
_diffrn_reflns_limit_l_min -14
_diffrn_reflns_number 2108
_diffrn_reflns_reduction_process 'Lp corrections applied'
_diffrn_reflns_theta_full 27.35
_diffrn_reflns_theta_max 27.35
_diffrn_reflns_theta_min 3.36
_exptl_absorpt_coefficient_mu 0.881
_exptl_absorpt_correction_T_max 1
_exptl_absorpt_correction_T_min 0.8585
_exptl_absorpt_correction_type multi-scan
_exptl_crystal_colour White
_exptl_crystal_density_diffrn 2.673
_exptl_crystal_density_method 'not measured'
_exptl_crystal_description Prism
_exptl_crystal_F_000 244
_exptl_crystal_size_max 0.4
_exptl_crystal_size_mid 0.2
_exptl_crystal_size_min 0.05
_refine_diff_density_max 0.274
_refine_diff_density_min -0.212
_refine_diff_density_rms 0.053
_refine_ls_extinction_coef 0.054(10)
_refine_ls_extinction_expression Fc^*^=kFc[1+0.001xFc^2^\l^3^/sin(2\q)]^-1/4^
_refine_ls_extinction_method SHELXL
_refine_ls_goodness_of_fit_ref 1.131
_refine_ls_matrix_type full
_refine_ls_number_parameters 81
_refine_ls_number_reflns 705
_refine_ls_number_restraints 0
_refine_ls_restrained_S_all 1.131
_refine_ls_R_factor_all 0.02
_refine_ls_R_factor_gt 0.0194
_refine_ls_shift/su_max 0
_refine_ls_shift/su_mean 0
_refine_ls_structure_factor_coef Fsqd
_refine_ls_weighting_details 'calc w=1/[\s^2^(Fo^2^)+(0.0230P)^2^+0.2516P] where P=(Fo^2^+2Fc^2^)/3'
_refine_ls_weighting_scheme calc
_refine_ls_wR_factor_gt 0.0544
_refine_ls_wR_factor_ref 0.0548
_reflns_number_gt 678
_reflns_number_total 705
_reflns_threshold_expression >2sigma(I)
_cod_data_source_file c4ce00085d1.cif
_cod_data_source_block KBe4B3O9_P2/c
_cod_depositor_comments
;
The following automatic conversions were performed:

'_exptl_absorpt_correction_type' value 'Multi-scan' changed to
'multi-scan' according to
/usr/data/users/saulius/crontab/automatic-downloads/rss-feeds/RSC/lib/dictionaries/cif_core.dic
dictionary named 'cif_core.dic' version 2.4.2 from 2011-04-26.

Automatic conversion script
Id: cif_fix_values 2281 2013-09-26 08:29:07Z andrius 
;
_cod_original_sg_symbol_H-M P2/c
_cod_database_code 7214428

loop_
_space_group_symop_operation_xyz
'x, y, z'
'-x, y, -z+1/2'
'-x, -y, -z'
'x, -y, z-1/2'

loop_
_atom_site_label
_atom_site_type_symbol
_atom_site_fract_x
_atom_site_fract_y
_atom_site_fract_z
_atom_site_U_iso_or_equiv
_atom_site_adp_type
_atom_site_occupancy
_atom_site_symmetry_multiplicity
_atom_site_calc_flag
_atom_site_refinement_flags
K1 K 0 0.25958(9) 0.25 0.01177(16) Uani 1 2 d S
Be1 Be 0.5199(3) 0.3393(4) 0.37289(13) 0.0061(3) Uani 1 1 d .
Be2 Be -0.2304(3) 0.8250(4) 0.43886(13) 0.0062(3) Uani 1 1 d .
B1 B -0.5 -0.1622(5) 0.25 0.0055(4) Uani 1 2 d S
B2 B 0.1923(2) 0.6542(3) 0.46090(11) 0.0056(3) Uani 1 1 d .
O1 O -0.5 0.1478(3) 0.25 0.0063(3) Uani 1 2 d S
O2 O -0.40084(14) 0.6834(2) 0.33840(7) 0.0064(2) Uani 1 1 d .
O3 O -0.28881(14) 0.1784(2) 0.45065(7) 0.0061(2) Uani 1 1 d .
O4 O 0.28679(13) 0.3693(2) 0.44171(7) 0.0058(2) Uani 1 1 d .
O5 O 0.01706(14) 0.7487(2) 0.40059(8) 0.0073(2) Uani 1 1 d .

loop_
_atom_site_aniso_label
_atom_site_aniso_U_11
_atom_site_aniso_U_22
_atom_site_aniso_U_33
_atom_site_aniso_U_23
_atom_site_aniso_U_13
_atom_site_aniso_U_12
K1 0.0119(2) 0.0136(2) 0.0098(2) 0 -0.00083(14) 0
Be1 0.0064(7) 0.0055(7) 0.0065(7) -0.0004(6) -0.0016(5) 0.0002(5)
Be2 0.0064(7) 0.0052(7) 0.0071(7) -0.0001(6) -0.0020(5) 0.0005(6)
B1 0.0042(8) 0.0063(9) 0.0059(8) 0 0.0004(6) 0
B2 0.0055(6) 0.0061(6) 0.0054(6) 0.0005(5) 0.0011(5) -0.0008(5)
O1 0.0094(6) 0.0042(6) 0.0053(5) 0 -0.0013(4) 0
O2 0.0078(4) 0.0050(4) 0.0066(4) 0.0006(3) -0.0032(3) -0.0009(3)
O3 0.0064(4) 0.0047(4) 0.0073(4) -0.0007(3) -0.0027(3) 0.0010(3)
O4 0.0060(4) 0.0050(4) 0.0064(4) 0.0001(3) -0.0003(3) 0.0008(3)
O5 0.0060(4) 0.0085(5) 0.0074(4) -0.0004(3) -0.0016(3) 0.0015(3)

loop_
_atom_type_symbol
_atom_type_description
_atom_type_scat_dispersion_real
_atom_type_scat_dispersion_imag
_atom_type_scat_source
Be Be 0.0005 0.0002 'International Tables Vol C Tables 4.2.6.8 and 6.1.1.4'
B B 0.0013 0.0007 'International Tables Vol C Tables 4.2.6.8 and 6.1.1.4'
O O 0.0106 0.006 'International Tables Vol C Tables 4.2.6.8 and 6.1.1.4'
K K 0.2009 0.2494 'International Tables Vol C Tables 4.2.6.8 and 6.1.1.4'

loop_
_geom_angle_atom_site_label_1
_geom_angle_atom_site_label_2
_geom_angle_atom_site_label_3
_geom_angle
_geom_angle_site_symmetry_1
_geom_angle_site_symmetry_3
O5 K1 O5 77.19(5) . 2
O5 K1 O4 50.30(3) . .
O5 K1 O4 111.77(4) 2 .
O5 K1 O4 111.77(4) . 2
O5 K1 O4 50.30(3) 2 2
O4 K1 O4 160.26(4) . 2
O5 K1 O5 178.79(2) . 2_545
O5 K1 O5 104.02(5) 2 2_545
O4 K1 O5 128.87(3) . 2_545
O4 K1 O5 69.20(3) 2 2_545
O5 K1 O5 104.02(5) . 1_545
O5 K1 O5 178.79(2) 2 1_545
O4 K1 O5 69.20(3) . 1_545
O4 K1 O5 128.87(3) 2 1_545
O5 K1 O5 74.77(5) 2_545 1_545
O5 K1 O3 68.02(3) . .
O5 K1 O3 124.59(3) 2 .
O4 K1 O3 76.83(5) . .
O4 K1 O3 105.68(5) 2 .
O5 K1 O3 111.11(4) 2_545 .
O5 K1 O3 56.17(3) 1_545 .
O5 K1 O3 124.59(3) . 2
O5 K1 O3 68.02(3) 2 2
O4 K1 O3 105.68(5) . 2
O4 K1 O3 76.83(5) 2 2
O5 K1 O3 56.17(3) 2_545 2
O5 K1 O3 111.11(4) 1_545 2
O3 K1 O3 165.79(4) . 2
O5 K1 O1 99.36(3) . .
O5 K1 O1 95.23(3) 2 .
O4 K1 O1 128.88(3) . .
O4 K1 O1 55.11(3) 2 .
O5 K1 O1 80.58(3) 2_545 .
O5 K1 O1 84.59(3) 1_545 .
O3 K1 O1 52.32(3) . .
O3 K1 O1 124.82(3) 2 .
O5 K1 O1 95.23(3) . 1_655
O5 K1 O1 99.36(3) 2 1_655
O4 K1 O1 55.11(3) . 1_655
O4 K1 O1 128.88(3) 2 1_655
O5 K1 O1 84.59(3) 2_545 1_655
O5 K1 O1 80.58(3) 1_545 1_655
O3 K1 O1 124.82(3) . 1_655
O3 K1 O1 52.32(3) 2 1_655
O1 K1 O1 161.31(5) . 1_655
O5 K1 B2 24.38(3) . .
O5 K1 B2 93.25(5) 2 .
O4 K1 B2 25.98(3) . .
O4 K1 B2 135.36(4) 2 .
O5 K1 B2 154.83(3) 2_545 .
O5 K1 B2 87.90(5) 1_545 .
O3 K1 B2 71.69(4) . .
O3 K1 B2 116.70(4) 2 .
O1 K1 B2 116.40(3) . .
O1 K1 B2 74.50(3) 1_655 .
O5 K1 B2 93.25(5) . 2
O5 K1 B2 24.38(3) 2 2
O4 K1 B2 135.36(4) . 2
O4 K1 B2 25.98(3) 2 2
O5 K1 B2 87.90(5) 2_545 2
O5 K1 B2 154.83(3) 1_545 2
O3 K1 B2 116.70(4) . 2
O3 K1 B2 71.69(4) 2 2
O1 K1 B2 74.50(3) . 2
O1 K1 B2 116.40(3) 1_655 2
B2 K1 B2 113.75(6) . 2
O4 Be1 O3 112.61(11) . 1_655
O4 Be1 O2 107.04(10) . 1_655
O3 Be1 O2 109.49(10) 1_655 1_655
O4 Be1 O1 113.40(10) . 1_655
O3 Be1 O1 107.14(10) 1_655 1_655
O2 Be1 O1 106.98(10) 1_655 1_655
O4 Be1 K1 176.33(9) . 1_655
O3 Be1 K1 63.72(7) 1_655 1_655
O2 Be1 K1 74.76(6) 1_655 1_655
O1 Be1 K1 68.65(5) 1_655 1_655
O4 Be1 K1 54.53(6) . .
O3 Be1 K1 145.44(9) 1_655 .
O2 Be1 K1 105.06(7) 1_655 .
O1 Be1 K1 62.18(5) 1_655 .
K1 Be1 K1 128.43(6) 1_655 .
O5 Be2 O3 115.78(11) . 1_565
O5 Be2 O4 108.15(10) . 3_566
O3 Be2 O4 113.06(10) 1_565 3_566
O5 Be2 O2 107.81(10) . .
O3 Be2 O2 106.86(10) 1_565 .
O4 Be2 O2 104.45(10) 3_566 .
O5 Be2 K1 62.36(6) . 1_565
O3 Be2 K1 64.45(6) 1_565 1_565
O4 Be2 K1 163.64(9) 3_566 1_565
O2 Be2 K1 91.48(8) . 1_565
O5 Be2 K1 47.34(5) . .
O3 Be2 K1 144.43(9) 1_565 .
O4 Be2 K1 102.48(8) 3_566 .
O2 Be2 K1 63.77(6) . .
K1 Be2 K1 81.03(5) 1_565 .
O5 Be2 K1 84.17(7) . 3_566
O3 Be2 K1 95.48(7) 1_565 3_566
O4 Be2 K1 41.83(5) 3_566 3_566
O2 Be2 K1 145.77(8) . 3_566
K1 Be2 K1 121.89(5) 1_565 3_566
K1 Be2 K1 110.63(5) . 3_566
O2 B1 O2 119.62(16) 2_445 1_545
O2 B1 O1 120.19(8) 2_445 .
O2 B1 O1 120.19(8) 1_545 .
O2 B1 K1 129.59(4) 2_445 .
O2 B1 K1 83.87(5) 1_545 .
O1 B1 K1 58.17(3) . .
O2 B1 K1 83.87(5) 2_445 1_455
O2 B1 K1 129.59(4) 1_545 1_455
O1 B1 K1 58.17(3) . 1_455
K1 B1 K1 116.34(7) . 1_455
O5 B2 O3 123.04(12) . 3_566
O5 B2 O4 121.61(11) . .
O3 B2 O4 115.30(11) 3_566 .
O5 B2 K1 59.49(7) . .
O3 B2 K1 176.37(8) 3_566 .
O4 B2 K1 62.35(6) . .
O5 B2 K1 101.15(8) . 3_566
O3 B2 K1 52.58(6) 3_566 3_566
O4 B2 K1 112.21(7) . 3_566
K1 B2 K1 130.50(5) . 3_566
B1 O1 Be1 120.96(7) . 1_455
B1 O1 Be1 120.96(7) . 2
Be1 O1 Be1 118.08(14) 1_455 2
B1 O1 K1 99.34(3) . .
Be1 O1 K1 81.13(6) 1_455 .
Be1 O1 K1 89.26(6) 2 .
B1 O1 K1 99.34(3) . 1_455
Be1 O1 K1 89.26(6) 1_455 1_455
Be1 O1 K1 81.13(6) 2 1_455
K1 O1 K1 161.31(5) . 1_455
B1 O2 Be1 121.19(10) 1_565 1_455
B1 O2 Be2 126.56(11) 1_565 .
Be1 O2 Be2 111.20(9) 1_455 .
B1 O2 K1 112.75(6) 1_565 .
Be1 O2 K1 75.71(7) 1_455 .
Be2 O2 K1 88.62(7) . .
B2 O3 Be2 119.40(10) 3_566 1_545
B2 O3 Be1 117.71(10) 3_566 1_455
Be2 O3 Be1 122.45(10) 1_545 1_455
B2 O3 K1 105.22(8) 3_566 .
Be2 O3 K1 85.58(7) 1_545 .
Be1 O3 K1 86.30(7) 1_455 .
B2 O4 Be1 120.23(10) . .
B2 O4 Be2 104.77(9) . 3_566
Be1 O4 Be2 122.75(10) . 3_566
B2 O4 K1 91.67(7) . .
Be1 O4 K1 97.80(8) . .
Be2 O4 K1 115.29(7) 3_566 .
B2 O5 Be2 131.85(10) . .
B2 O5 K1 96.13(8) . .
Be2 O5 K1 107.71(7) . .
B2 O5 K1 126.43(8) . 1_565
Be2 O5 K1 88.01(7) . 1_565
K1 O5 K1 104.02(5) . 1_565

loop_
_geom_bond_atom_site_label_1
_geom_bond_atom_site_label_2
_geom_bond_distance
_geom_bond_site_symmetry_2
K1 O5 2.7927(13) .
K1 O5 2.7927(13) 2
K1 O4 2.8561(13) .
K1 O4 2.8561(13) 2
K1 O5 2.8694(14) 2_545
K1 O5 2.8694(14) 1_545
K1 O3 2.9294(14) .
K1 O3 2.9294(14) 2
K1 O1 3.0732(15) .
K1 O1 3.0732(15) 1_655
K1 B2 3.2229(17) .
K1 B2 3.2229(17) 2
Be1 O4 1.6287(19) .
Be1 O3 1.6323(19) 1_655
Be1 O2 1.658(2) 1_655
Be1 O1 1.6609(18) 1_655
Be1 K1 3.260(2) 1_655
Be2 O5 1.6017(19) .
Be2 O3 1.622(2) 1_565
Be2 O4 1.6653(19) 3_566
Be2 O2 1.6767(18) .
Be2 K1 3.2372(19) 1_565
Be2 K1 3.872(2) 3_566
B1 O2 1.3700(14) 2_445
B1 O2 1.3700(14) 1_545
B1 O1 1.383(2) .
B1 K1 3.5692(18) 1_455
B2 O5 1.3380(16) .
B2 O3 1.3937(16) 3_566
B2 O4 1.4124(17) .
B2 K1 3.559(2) 3_566
O1 Be1 1.6609(18) 1_455
O1 Be1 1.6609(18) 2
O1 K1 3.0732(15) 1_455
O2 B1 1.3700(14) 1_565
O2 Be1 1.658(2) 1_455
O3 B2 1.3937(16) 3_566
O3 Be2 1.622(2) 1_545
O3 Be1 1.6323(19) 1_455
O4 Be2 1.6653(19) 3_566
O5 K1 2.8694(14) 1_565
